data_4309464
loop_
_publ_author_name
'John F. Berry'
'F. Albert Cotton'
'Sergey A. Ibragimov'
'Carlos A. Murillo'
'Xiaoping Wang'

_publ_contact_author_address
;
Department of Chemistry and
Laboratory for Molecular Structure and Bonding
P.O. Box. 30012
Texas A&M University
College Station
TX 77842-3012
U.S.A.
;
_publ_contact_author_email cotton@tamu.edu
_publ_contact_author_fax 979-845-9351
_publ_contact_author_name 'Dr. F. Albert Cotton'
_publ_contact_author_phone 979-845-3646
_publ_section_title
;
Searching for Precursors to Metal-Metal Bonded Dipalladium Species: A
Study of Pd24+ Complexes
;
_journal_name_full 'Inorganic Chemistry'
_journal_page_first 6129
_journal_page_last 6137
_journal_paper_doi 10.1021/ic050876c
_journal_volume 44
_journal_year 2005
_chemical_formula_moiety 'C60 H60 N8 O8 Pd2'
_chemical_formula_sum 'C60 H60 N8 O8 Pd2'
_chemical_formula_weight 1233.96
_chemical_name_common Pd2(DAniF)4
_chemical_name_systematic
;
  ?
;
_space_group_IT_number 2
_symmetry_cell_setting triclinic
_symmetry_space_group_name_Hall '-P 1'
_symmetry_space_group_name_H-M 'P -1'
_atom_sites_solution_hydrogens geom
_atom_sites_solution_primary direct
_atom_sites_solution_secondary difmap
_audit_creation_method SHELXL-97
_cell_angle_alpha 81.103(5)
_cell_angle_beta 76.788(5)
_cell_angle_gamma 81.146(6)
_cell_formula_units_Z 1
_cell_length_a 10.306(3)
_cell_length_b 10.337(3)
_cell_length_c 13.774(5)
_cell_measurement_reflns_used 7402
_cell_measurement_temperature 213(2)
_cell_measurement_theta_max 27.497
_cell_measurement_theta_min 2.3855
_cell_volume 1400.6(8)
_computing_cell_refinement SMART
_computing_data_collection SAINT
_computing_data_reduction SAINT
_computing_molecular_graphics XP
_computing_publication_material 'SHELXL-97 (Sheldrick, 1997)'
_computing_structure_refinement 'SHELXL-97 (Sheldrick, 1997)'
_computing_structure_solution 'SHELXS-97 (Sheldrick, 1990)'
_diffrn_ambient_temperature 213(2)
_diffrn_measured_fraction_theta_full 0.945
_diffrn_measured_fraction_theta_max 0.945
_diffrn_measurement_device_type 'Bruker SMART 1000'
_diffrn_measurement_method \w-scan
_diffrn_radiation_monochromator graphite
_diffrn_radiation_source 'normal-focus sealed tube'
_diffrn_radiation_type MoK\a
_diffrn_radiation_wavelength 0.71073
_diffrn_reflns_av_R_equivalents 0.0292
_diffrn_reflns_av_sigmaI/netI 0.0473
_diffrn_reflns_limit_h_max 11
_diffrn_reflns_limit_h_min -12
_diffrn_reflns_limit_k_max 12
_diffrn_reflns_limit_k_min -10
_diffrn_reflns_limit_l_max 16
_diffrn_reflns_limit_l_min -16
_diffrn_reflns_number 6655
_diffrn_reflns_theta_full 25.00
_diffrn_reflns_theta_max 25.00
_diffrn_reflns_theta_min 2.05
_diffrn_standards_number 0
_exptl_absorpt_coefficient_mu 0.704
_exptl_absorpt_correction_T_max 0.7277
_exptl_absorpt_correction_T_min 0.6325
_exptl_absorpt_correction_type multi-scan
_exptl_crystal_colour orange
_exptl_crystal_density_diffrn 1.463
_exptl_crystal_density_meas ?
_exptl_crystal_density_method .
_exptl_crystal_description block
_exptl_crystal_F_000 632
_exptl_crystal_size_max 0.72
_exptl_crystal_size_mid 0.56
_exptl_crystal_size_min 0.48
_refine_diff_density_max 1.080
_refine_diff_density_min -1.249
_refine_diff_density_rms 0.099
_refine_ls_extinction_method none
_refine_ls_goodness_of_fit_ref 1.050
_refine_ls_hydrogen_treatment noref
_refine_ls_matrix_type full
_refine_ls_number_parameters 352
_refine_ls_number_reflns 4673
_refine_ls_number_restraints 0
_refine_ls_restrained_S_all 1.050
_refine_ls_R_factor_all 0.0353
_refine_ls_R_factor_gt 0.0337
_refine_ls_shift/su_max 0.001
_refine_ls_shift/su_mean 0.000
_refine_ls_structure_factor_coef Fsqd
_refine_ls_weighting_details 'calc w=1/[\s^2^(Fo^2^)+(0.0535P)^2^+0.6896P] where P=(Fo^2^+2Fc^2^)/3'
_refine_ls_weighting_scheme calc
_refine_ls_wR_factor_gt 0.0890
_refine_ls_wR_factor_ref 0.0910
_reflns_number_gt 4416
_reflns_number_total 4673
_reflns_threshold_expression >2sigma(I)
_cod_data_source_file ic050876csi20050727_104043_2.cif
_cod_data_source_block cmpd1
_cod_depositor_comments
;
The following automatic conversions were performed:
'_symmetry_cell_setting' value 'Triclinic' changed to 'triclinic'
according to '/home/saulius/struct/CIF-dictionaries/cif_core.dic'
dictionary named 'cif_core.dic' version 2.4.1 from 2010-06-29.

Automatic conversion script
Id: cif_fix_enum 1527 2010-12-29 10:47:43Z saulius 
;
_cod_original_cell_volume 1400.7(8)
_cod_database_code 4309464

loop_
_symmetry_equiv_pos_as_xyz
'x, y, z'
'-x, -y, -z'

loop_
_atom_site_label
_atom_site_type_symbol
_atom_site_fract_x
_atom_site_fract_y
_atom_site_fract_z
_atom_site_U_iso_or_equiv
_atom_site_adp_type
_atom_site_occupancy
_atom_site_symmetry_multiplicity
_atom_site_calc_flag
_atom_site_refinement_flags
_atom_site_disorder_assembly
_atom_site_disorder_group
Pd1 Pd 0.974012(16) 0.465036(16) 0.418548(12) 0.01789(10) Uani 1 1 d . . .
N1 N 0.8832(2) 0.3173(2) 0.51354(17) 0.0223(5) Uani 1 1 d . . .
N2 N 1.0671(2) 0.6215(2) 0.34232(17) 0.0230(5) Uani 1 1 d . . .
N3 N 0.7973(2) 0.5870(2) 0.44230(17) 0.0229(5) Uani 1 1 d . . .
N4 N 1.1579(2) 0.3537(2) 0.41128(17) 0.0229(5) Uani 1 1 d . . .
C2 C 1.1166(3) 0.6974(3) 0.3896(2) 0.0247(6) Uani 1 1 d . . .
H2A H 1.1555 0.7689 0.3507 0.030 Uiso 1 1 calc R . .
C30 C 0.7022(3) 0.6030(3) 0.3795(2) 0.0226(6) Uani 1 1 d . . .
C10 C 0.8244(3) 0.2207(3) 0.4800(2) 0.0248(6) Uani 1 1 d . . .
C1 C 0.7666(3) 0.6506(3) 0.5226(2) 0.0218(5) Uani 1 1 d . . .
H1A H 0.6842 0.7032 0.5332 0.026 Uiso 1 1 calc R . .
C20 C 1.0660(3) 0.6654(3) 0.2393(2) 0.0243(6) Uani 1 1 d . . .
C40 C 1.2161(3) 0.2887(3) 0.3247(2) 0.0226(5) Uani 1 1 d . . .
O4 O 1.3831(3) 0.1079(3) 0.0662(2) 0.0571(7) Uani 1 1 d . . .
C35 C 0.7459(3) 0.5948(3) 0.2781(2) 0.0311(6) Uani 1 1 d . . .
H35A H 0.8375 0.5808 0.2513 0.037 Uiso 1 1 calc R . .
C34 C 0.6558(3) 0.6070(3) 0.2148(2) 0.0343(7) Uani 1 1 d . . .
H34A H 0.6876 0.6025 0.1464 0.041 Uiso 1 1 calc R . .
C45 C 1.3439(3) 0.3066(3) 0.2684(2) 0.0302(6) Uani 1 1 d . . .
H45A H 1.3944 0.3611 0.2880 0.036 Uiso 1 1 calc R . .
C33 C 0.5201(3) 0.6257(3) 0.2533(2) 0.0325(7) Uani 1 1 d . . .
C21 C 1.1080(3) 0.5780(3) 0.1680(2) 0.0308(6) Uani 1 1 d . . .
H21A H 1.1381 0.4905 0.1878 0.037 Uiso 1 1 calc R . .
C31 C 0.5648(3) 0.6202(3) 0.4178(2) 0.0350(7) Uani 1 1 d . . .
H31A H 0.5328 0.6255 0.4861 0.042 Uiso 1 1 calc R . .
C15 C 0.7451(3) 0.2564(3) 0.4097(2) 0.0297(6) Uani 1 1 d . . .
H15A H 0.7309 0.3447 0.3837 0.036 Uiso 1 1 calc R . .
C14 C 0.6859(3) 0.1646(3) 0.3769(2) 0.0343(7) Uani 1 1 d . . .
H14A H 0.6301 0.1917 0.3314 0.041 Uiso 1 1 calc R . .
C22 C 1.1058(3) 0.6192(3) 0.0680(2) 0.0352(7) Uani 1 1 d . . .
H22A H 1.1335 0.5595 0.0211 0.042 Uiso 1 1 calc R . .
C41 C 1.1422(3) 0.2097(3) 0.2921(2) 0.0324(6) Uani 1 1 d . . .
H41A H 1.0560 0.1979 0.3283 0.039 Uiso 1 1 calc R . .
C44 C 1.3969(3) 0.2440(3) 0.1832(2) 0.0361(7) Uani 1 1 d . . .
H44A H 1.4832 0.2556 0.1471 0.043 Uiso 1 1 calc R . .
C25 C 1.0184(3) 0.7948(3) 0.2084(2) 0.0331(6) Uani 1 1 d . . .
H25A H 0.9869 0.8538 0.2556 0.040 Uiso 1 1 calc R . .
C43 C 1.3225(3) 0.1645(3) 0.1517(2) 0.0372(7) Uani 1 1 d . . .
C42 C 1.1938(3) 0.1475(3) 0.2063(2) 0.0385(7) Uani 1 1 d . . .
H42A H 1.1424 0.0947 0.1856 0.046 Uiso 1 1 calc R . .
C23 C 1.0623(3) 0.7498(3) 0.0377(2) 0.0365(7) Uani 1 1 d . . .
C24 C 1.0171(4) 0.8372(3) 0.1082(2) 0.0410(8) Uani 1 1 d . . .
H24A H 0.9859 0.9244 0.0884 0.049 Uiso 1 1 calc R . .
C11 C 0.8465(5) 0.0884(3) 0.5143(3) 0.0573(11) Uani 1 1 d . . .
H11A H 0.8994 0.0611 0.5619 0.069 Uiso 1 1 calc R . .
C13 C 0.7098(5) 0.0339(3) 0.4116(3) 0.0546(11) Uani 1 1 d . . .
C46 C 1.3067(5) 0.0300(6) 0.0297(4) 0.093(2) Uani 1 1 d . . .
H46A H 1.3595 -0.0035 -0.0301 0.139 Uiso 1 1 calc R . .
H46B H 1.2271 0.0832 0.0148 0.139 Uiso 1 1 calc R . .
H46C H 1.2820 -0.0424 0.0800 0.139 Uiso 1 1 calc R . .
O3 O 0.4220(2) 0.6387(3) 0.19896(18) 0.0494(6) Uani 1 1 d . . .
O2 O 1.0589(3) 0.8014(3) -0.06013(17) 0.0536(7) Uani 1 1 d . . .
C32 C 0.4751(3) 0.6296(4) 0.3560(2) 0.0411(8) Uani 1 1 d . . .
H32A H 0.3834 0.6387 0.3832 0.049 Uiso 1 1 calc R . .
O1 O 0.6585(5) -0.0666(3) 0.3841(3) 0.1002(15) Uani 1 1 d . . .
C36 C 0.4643(4) 0.6315(5) 0.0952(3) 0.0697(13) Uani 1 1 d . . .
H36A H 0.3873 0.6435 0.0651 0.105 Uiso 1 1 calc R . .
H36B H 0.5142 0.5467 0.0844 0.105 Uiso 1 1 calc R . .
H36C H 0.5203 0.6994 0.0652 0.105 Uiso 1 1 calc R . .
C26 C 1.1144(5) 0.7164(5) -0.1357(3) 0.0645(12) Uani 1 1 d . . .
H26A H 1.1059 0.7629 -0.2004 0.097 Uiso 1 1 calc R . .
H26B H 1.0670 0.6404 -0.1223 0.097 Uiso 1 1 calc R . .
H26C H 1.2076 0.6888 -0.1353 0.097 Uiso 1 1 calc R . .
C12 C 0.7924(6) -0.0033(4) 0.4796(4) 0.0821(18) Uani 1 1 d . . .
H12A H 0.8115 -0.0923 0.5022 0.099 Uiso 1 1 calc R . .
C16 C 0.5787(8) -0.0321(5) 0.3110(5) 0.119(3) Uani 1 1 d . . .
H16A H 0.5475 -0.1098 0.2989 0.178 Uiso 1 1 calc R . .
H16B H 0.6312 0.0069 0.2497 0.178 Uiso 1 1 calc R . .
H16C H 0.5030 0.0300 0.3348 0.178 Uiso 1 1 calc R . .

loop_
_atom_site_aniso_label
_atom_site_aniso_U_11
_atom_site_aniso_U_22
_atom_site_aniso_U_33
_atom_site_aniso_U_23
_atom_site_aniso_U_13
_atom_site_aniso_U_12
Pd1 0.01836(14) 0.01812(14) 0.01806(14) -0.00226(8) -0.00562(9) -0.00218(8)
N1 0.0230(11) 0.0228(11) 0.0218(11) -0.0009(9) -0.0053(9) -0.0064(9)
N2 0.0241(12) 0.0259(12) 0.0196(11) 0.0017(9) -0.0059(9) -0.0076(9)
N3 0.0229(11) 0.0240(12) 0.0225(11) -0.0038(9) -0.0070(9) -0.0008(9)
N4 0.0224(11) 0.0234(11) 0.0235(12) -0.0056(9) -0.0064(9) 0.0005(9)
C2 0.0231(14) 0.0227(14) 0.0283(15) 0.0004(11) -0.0067(11) -0.0043(11)
C30 0.0242(14) 0.0180(13) 0.0275(14) -0.0010(10) -0.0102(11) -0.0033(10)
C10 0.0242(14) 0.0228(13) 0.0282(14) -0.0025(11) -0.0047(11) -0.0072(11)
C1 0.0213(13) 0.0209(13) 0.0227(13) -0.0012(10) -0.0056(11) -0.0009(10)
C20 0.0228(14) 0.0295(14) 0.0212(13) 0.0030(11) -0.0064(11) -0.0090(11)
C40 0.0255(14) 0.0205(13) 0.0215(13) -0.0031(10) -0.0076(11) 0.0028(10)
O4 0.0430(14) 0.0820(19) 0.0505(15) -0.0419(14) 0.0034(12) -0.0067(13)
C35 0.0221(14) 0.0454(18) 0.0273(15) -0.0072(12) -0.0055(11) -0.0048(12)
C34 0.0352(17) 0.0462(18) 0.0249(15) -0.0030(13) -0.0102(12) -0.0110(14)
C45 0.0289(15) 0.0324(15) 0.0307(15) -0.0048(12) -0.0069(12) -0.0063(12)
C33 0.0290(15) 0.0340(16) 0.0401(17) -0.0046(13) -0.0177(13) -0.0055(12)
C21 0.0309(15) 0.0318(15) 0.0288(15) -0.0019(12) -0.0080(12) -0.0001(12)
C31 0.0271(15) 0.0521(19) 0.0281(15) -0.0110(14) -0.0057(12) -0.0059(13)
C15 0.0370(16) 0.0227(14) 0.0316(15) -0.0012(11) -0.0113(13) -0.0068(12)
C14 0.0439(18) 0.0300(15) 0.0360(16) -0.0032(12) -0.0215(14) -0.0072(13)
C22 0.0345(16) 0.0446(18) 0.0264(15) -0.0050(13) -0.0076(13) -0.0020(13)
C41 0.0251(14) 0.0396(17) 0.0345(16) -0.0127(13) -0.0042(12) -0.0046(12)
C44 0.0264(15) 0.0456(18) 0.0350(17) -0.0107(14) 0.0003(13) -0.0049(13)
C25 0.0429(18) 0.0291(15) 0.0303(15) -0.0014(12) -0.0140(13) -0.0062(13)
C43 0.0319(16) 0.0459(19) 0.0341(17) -0.0184(14) -0.0043(13) 0.0040(13)
C42 0.0320(16) 0.0466(19) 0.0425(18) -0.0213(15) -0.0082(14) -0.0063(14)
C23 0.0371(17) 0.0481(19) 0.0254(15) 0.0058(13) -0.0113(13) -0.0123(14)
C24 0.055(2) 0.0319(17) 0.0374(18) 0.0067(13) -0.0191(16) -0.0078(15)
C11 0.089(3) 0.0273(17) 0.075(3) 0.0044(16) -0.062(2) -0.0096(18)
C13 0.088(3) 0.0300(17) 0.064(2) 0.0027(16) -0.048(2) -0.0231(18)
C46 0.057(3) 0.146(5) 0.093(4) -0.097(4) -0.001(3) -0.009(3)
O3 0.0349(13) 0.0760(18) 0.0465(14) -0.0072(12) -0.0252(11) -0.0101(12)
O2 0.0728(18) 0.0613(16) 0.0262(12) 0.0073(11) -0.0197(12) -0.0057(13)
C32 0.0208(15) 0.066(2) 0.0393(18) -0.0156(16) -0.0070(13) -0.0032(14)
O1 0.183(4) 0.0347(15) 0.130(3) 0.0153(16) -0.126(3) -0.041(2)
C36 0.055(3) 0.122(4) 0.043(2) 0.002(2) -0.0285(19) -0.029(3)
C26 0.067(3) 0.096(3) 0.0219(17) -0.0009(18) -0.0079(17) 0.007(2)
C12 0.148(5) 0.0223(18) 0.107(4) 0.014(2) -0.098(4) -0.023(2)
C16 0.208(7) 0.047(3) 0.157(6) 0.015(3) -0.150(6) -0.049(4)

loop_
_atom_type_symbol
_atom_type_description
_atom_type_scat_dispersion_real
_atom_type_scat_dispersion_imag
_atom_type_scat_source
C C 0.0033 0.0016 'International Tables Vol C Tables 4.2.6.8 and 6.1.1.4'
H H 0.0000 0.0000 'International Tables Vol C Tables 4.2.6.8 and 6.1.1.4'
N N 0.0061 0.0033 'International Tables Vol C Tables 4.2.6.8 and 6.1.1.4'
O O 0.0106 0.0060 'International Tables Vol C Tables 4.2.6.8 and 6.1.1.4'
Pd Pd -0.9988 1.0072 'International Tables Vol C Tables 4.2.6.8 and 6.1.1.4'

loop_
_geom_angle_atom_site_label_1
_geom_angle_atom_site_label_2
_geom_angle_atom_site_label_3
_geom_angle
_geom_angle_site_symmetry_1
_geom_angle_site_symmetry_3
_geom_angle_publ_flag
N2 Pd1 N3 89.09(9) . . ?
N2 Pd1 N1 171.74(8) . . ?
N3 Pd1 N1 89.74(9) . . ?
N2 Pd1 N4 89.33(9) . . ?
N3 Pd1 N4 171.75(8) . . ?
N1 Pd1 N4 90.66(9) . . ?
N2 Pd1 Pd1 86.00(6) . 2_766 ?
N3 Pd1 Pd1 88.40(6) . 2_766 ?
N1 Pd1 Pd1 85.80(6) . 2_766 ?
N4 Pd1 Pd1 83.41(6) . 2_766 ?
C2 N1 C10 116.2(2) 2_766 . ?
C2 N1 Pd1 120.43(18) 2_766 . ?
C10 N1 Pd1 123.21(18) . . ?
C2 N2 C20 116.4(2) . . ?
C2 N2 Pd1 120.87(19) . . ?
C20 N2 Pd1 122.14(17) . . ?
C1 N3 C30 118.1(2) . . ?
C1 N3 Pd1 118.38(18) . . ?
C30 N3 Pd1 123.44(17) . . ?
C1 N4 C40 116.8(2) 2_766 . ?
C1 N4 Pd1 123.67(18) 2_766 . ?
C40 N4 Pd1 119.08(17) . . ?
N2 C2 N1 126.8(3) . 2_766 ?
C35 C30 C31 118.0(3) . . ?
C35 C30 N3 119.9(2) . . ?
C31 C30 N3 122.1(3) . . ?
C15 C10 C11 117.3(3) . . ?
C15 C10 N1 120.9(2) . . ?
C11 C10 N1 121.8(3) . . ?
N4 C1 N3 126.1(3) 2_766 . ?
C21 C20 C25 118.5(3) . . ?
C21 C20 N2 120.5(2) . . ?
C25 C20 N2 121.0(2) . . ?
C41 C40 C45 118.2(2) . . ?
C41 C40 N4 119.7(2) . . ?
C45 C40 N4 122.1(2) . . ?
C43 O4 C46 117.3(3) . . ?
C30 C35 C34 121.5(3) . . ?
C33 C34 C35 120.0(3) . . ?
C44 C45 C40 120.8(3) . . ?
O3 C33 C34 125.4(3) . . ?
O3 C33 C32 115.7(3) . . ?
C34 C33 C32 118.9(3) . . ?
C22 C21 C20 121.0(3) . . ?
C32 C31 C30 120.8(3) . . ?
C10 C15 C14 121.8(3) . . ?
C13 C14 C15 119.9(3) . . ?
C21 C22 C23 119.9(3) . . ?
C40 C41 C42 121.5(3) . . ?
C43 C44 C45 120.5(3) . . ?
C24 C25 C20 120.9(3) . . ?
O4 C43 C44 116.2(3) . . ?
O4 C43 C42 124.6(3) . . ?
C44 C43 C42 119.3(3) . . ?
C43 C42 C41 119.7(3) . . ?
O2 C23 C24 115.8(3) . . ?
O2 C23 C22 124.4(3) . . ?
C24 C23 C22 119.8(3) . . ?
C23 C24 C25 120.0(3) . . ?
C12 C11 C10 121.2(3) . . ?
C14 C13 O1 125.5(3) . . ?
C14 C13 C12 118.7(3) . . ?
O1 C13 C12 115.8(3) . . ?
C33 O3 C36 117.0(3) . . ?
C23 O2 C26 117.1(3) . . ?
C31 C32 C33 120.7(3) . . ?
C13 O1 C16 117.0(3) . . ?
C11 C12 C13 121.0(3) . . ?

loop_
_geom_bond_atom_site_label_1
_geom_bond_atom_site_label_2
_geom_bond_distance
_geom_bond_site_symmetry_2
_geom_bond_publ_flag
Pd1 N2 2.033(2) . ?
Pd1 N3 2.040(2) . ?
Pd1 N1 2.045(2) . ?
Pd1 N4 2.050(2) . ?
Pd1 Pd1 2.6486(8) 2_766 ?
N1 C2 1.319(4) 2_766 ?
N1 C10 1.427(3) . ?
N2 C2 1.316(4) . ?
N2 C20 1.423(3) . ?
N3 C1 1.325(4) . ?
N3 C30 1.424(3) . ?
N4 C1 1.319(4) 2_766 ?
N4 C40 1.425(3) . ?
C2 N1 1.319(4) 2_766 ?
C30 C35 1.378(4) . ?
C30 C31 1.388(4) . ?
C10 C15 1.378(4) . ?
C10 C11 1.378(4) . ?
C1 N4 1.319(4) 2_766 ?
C20 C21 1.388(4) . ?
C20 C25 1.389(4) . ?
C40 C41 1.382(4) . ?
C40 C45 1.390(4) . ?
O4 C43 1.372(4) . ?
O4 C46 1.422(5) . ?
C35 C34 1.391(4) . ?
C34 C33 1.373(4) . ?
C45 C44 1.388(4) . ?
C33 O3 1.370(4) . ?
C33 C32 1.388(5) . ?
C21 C22 1.382(4) . ?
C31 C32 1.376(4) . ?
C15 C14 1.383(4) . ?
C14 C13 1.366(5) . ?
C22 C23 1.387(5) . ?
C41 C42 1.391(4) . ?
C44 C43 1.382(4) . ?
C25 C24 1.384(4) . ?
C43 C42 1.389(5) . ?
C23 O2 1.376(4) . ?
C23 C24 1.383(5) . ?
C11 C12 1.365(5) . ?
C13 O1 1.373(4) . ?
C13 C12 1.380(5) . ?
O3 C36 1.406(5) . ?
O2 C26 1.428(5) . ?
O1 C16 1.412(5) . ?
